data_7249858
loop_
_publ_author_name
'Kaszubowski, Oskar'
'\'Slepokura, Katarzyna'
'Wojciechowski, Jakub'

_publ_section_title
;
 Same but different: structural diversity of cytidine
 5&#x2032;-monophosphate (CMP) (an)hydrates
;
_journal_name_full CrystEngComm
_journal_paper_doi 10.1039/D4CE00965G
_journal_year 2025
_chemical_absolute_configuration rmad
_chemical_formula_moiety 'C9 H14 N3 O8 P, 1.5H2 O'
_chemical_formula_sum 'C9 H17 N3 O9.5 P'
_chemical_formula_weight 350.22
_space_group_crystal_system orthorhombic
_space_group_IT_number 19
_space_group_name_Hall 'P 2ac 2ab'
_space_group_name_H-M_alt 'P 21 21 21'
_atom_sites_solution_hydrogens mixed
_atom_sites_solution_primary dual
_atom_sites_solution_secondary difmap
_audit_creation_method SHELXL-2019/3
_audit_update_record
;
2024-11-21 deposited with the CCDC.	2025-01-28 downloaded from the CCDC.
;
_cell_angle_alpha 90
_cell_angle_beta 90
_cell_angle_gamma 90
_cell_formula_units_Z 8
_cell_length_a 8.4220(14)
_cell_length_b 35.163(6)
_cell_length_c 9.693(2)
_cell_measurement_reflns_used 8868
_cell_measurement_temperature 100(2)
_cell_measurement_theta_max 75.2940
_cell_measurement_theta_min 2.4760
_cell_volume 2870.5(9)
_computing_cell_refinement 'CrysAlisPro 1.171.43.122a (Rigaku OD, 2024)'
_computing_data_collection 'CrysAlisPro 1.171.43.122a (Rigaku OD, 2024)'
_computing_data_reduction 'CrysAlisPro 1.171.43.122a (Rigaku OD, 2024)'
_computing_structure_refinement 'SHELXL-2019/2 (Sheldrick, 2019)'
_computing_structure_solution 'SHELXT-2019 (Sheldrick, 2019)'
_diffrn_ambient_temperature 100(2)
_diffrn_detector_area_resol_mean 10.0000
_diffrn_measured_fraction_theta_full 0.997
_diffrn_measured_fraction_theta_max 0.981
_diffrn_measurement_device_type 'Rigaku XtaLAB Synergy R, DW system, HyPix-Arc 150'
_diffrn_measurement_method 'omega scan'
_diffrn_radiation_type CuK\a
_diffrn_radiation_wavelength 1.5418
_diffrn_reflns_av_R_equivalents 0.0254
_diffrn_reflns_av_unetI/netI 0.0219
_diffrn_reflns_Laue_measured_fraction_full 0.997
_diffrn_reflns_Laue_measured_fraction_max 0.981
_diffrn_reflns_limit_h_max 10
_diffrn_reflns_limit_h_min -10
_diffrn_reflns_limit_k_max 44
_diffrn_reflns_limit_k_min -43
_diffrn_reflns_limit_l_max 11
_diffrn_reflns_limit_l_min -12
_diffrn_reflns_number 19770
_diffrn_reflns_point_group_measured_fraction_full 0.963
_diffrn_reflns_point_group_measured_fraction_max 0.920
_diffrn_reflns_theta_full 67.680
_diffrn_reflns_theta_max 75.627
_diffrn_reflns_theta_min 2.513
_diffrn_source 'Rotating-anode X-ray tube'
_exptl_absorpt_coefficient_mu 2.259
_exptl_absorpt_correction_T_max 1.00000
_exptl_absorpt_correction_T_min 0.72113
_exptl_absorpt_correction_type multi-scan
_exptl_absorpt_process_details
;
CrysAlisPro 1.171.43.122a (Rigaku Oxford Diffraction, 2024)
Empirical absorption correction using spherical harmonics,
implemented in SCALE3 ABSPACK scaling algorithm.
;
_exptl_crystal_colour colourless
_exptl_crystal_density_diffrn 1.621
_exptl_crystal_description plate
_exptl_crystal_F_000 1464
_exptl_crystal_size_max 0.140
_exptl_crystal_size_mid 0.130
_exptl_crystal_size_min 0.018
_refine_diff_density_max 0.484
_refine_diff_density_min -0.379
_refine_diff_density_rms 0.079
_refine_ls_abs_structure_details
;
 Flack x determined using 1755 quotients [(I+)-(I-)]/[(I+)+(I-)]
 (Parsons, Flack and Wagner, Acta Cryst. B69 (2013) 249-259).
;
_refine_ls_abs_structure_Flack -0.004(14)
_refine_ls_extinction_coef 0.00061(18)
_refine_ls_extinction_expression Fc^*^=kFc[1+0.001xFc^2^\l^3^/sin(2\q)]^-1/4^
_refine_ls_extinction_method 'SHELXL-2019/2 (Sheldrick 2019)'
_refine_ls_goodness_of_fit_ref 1.150
_refine_ls_hydrogen_treatment constr
_refine_ls_matrix_type full
_refine_ls_number_parameters 422
_refine_ls_number_reflns 5485
_refine_ls_number_restraints 9
_refine_ls_restrained_S_all 1.274
_refine_ls_R_factor_all 0.0501
_refine_ls_R_factor_gt 0.0464
_refine_ls_shift/su_max 0.000
_refine_ls_shift/su_mean 0.000
_refine_ls_structure_factor_coef Fsqd
_refine_ls_weighting_details 'w=1/[\s^2^(Fo^2^)+(0.0835P)^2^+1.3972P] where P=(Fo^2^+2Fc^2^)/3'
_refine_ls_weighting_scheme calc
_refine_ls_wR_factor_gt 0.1433
_refine_ls_wR_factor_ref 0.1457
_reflns_Friedel_coverage 0.639
_reflns_Friedel_fraction_full 0.917
_reflns_Friedel_fraction_max 0.838
_reflns_number_gt 4917
_reflns_number_total 5485
_reflns_threshold_expression 'I > 2\s(I)'
_cod_data_source_file d4ce00965g2.cif
_cod_data_source_block VII_LT
_cod_original_formula_sum 'C9 H17 N3 O9.50 P'
_cod_database_code 7249858
_shelx_shelxl_version_number 2019/3
_shelx_space_group_comment
;
The symmetry employed for this shelxl refinement is uniquely defined
by the following loop, which should always be used as a source of
symmetry information in preference to the above space-group names.
They are only intended as comments.
;
_shelx_estimated_absorpt_t_min 0.743
_shelx_estimated_absorpt_t_max 0.960

loop_
_space_group_symop_operation_xyz
'x, y, z'
'-x+1/2, -y, z+1/2'
'-x, y+1/2, -z+1/2'
'x+1/2, -y+1/2, -z'

loop_
_atom_site_label
_atom_site_type_symbol
_atom_site_fract_x
_atom_site_fract_y
_atom_site_fract_z
_atom_site_U_iso_or_equiv
_atom_site_adp_type
_atom_site_occupancy
_atom_site_site_symmetry_order
_atom_site_calc_flag
_atom_site_refinement_flags_posn
_atom_site_refinement_flags_adp
_atom_site_refinement_flags_occupancy
_atom_site_disorder_assembly
_atom_site_disorder_group
P1A P 0.55539(11) 0.17948(3) 0.19509(9) 0.0182(2) Uani 1 1 d . . . . .
O11A O 0.5400(3) 0.19959(7) 0.0601(3) 0.0229(6) Uani 1 1 d . . . . .
O12A O 0.7196(3) 0.17374(8) 0.2500(3) 0.0233(6) Uani 1 1 d . . . . .
O13A O 0.4498(3) 0.20180(8) 0.3024(3) 0.0240(6) Uani 1 1 d . . . . .
H13A H 0.483981 0.197793 0.382537 0.036 Uiso 1 1 calc R U . . .
O2A O -0.1673(3) 0.10488(8) 0.0349(3) 0.0261(6) Uani 1 1 d . . . . .
O2'A O 0.0664(3) 0.03494(7) 0.2439(3) 0.0281(6) Uani 1 1 d . . . . .
H2OA H 0.084268 0.014016 0.205122 0.042 Uiso 1 1 calc R U . . .
O3'A O 0.3645(3) 0.03476(7) 0.1191(3) 0.0249(6) Uani 1 1 d . . . . .
H3OA H 0.450172 0.038430 0.076705 0.037 Uiso 1 1 calc R U . . .
O4'A O 0.1916(3) 0.10916(7) 0.3242(3) 0.0218(6) Uani 1 1 d . . . . .
O5'A O 0.4686(3) 0.13944(7) 0.1755(3) 0.0220(6) Uani 1 1 d . . . . .
N1A N 0.0397(4) 0.13503(9) 0.1423(3) 0.0207(7) Uani 1 1 d . . . . .
N3A N -0.1016(4) 0.16427(9) -0.0345(3) 0.0207(7) Uani 1 1 d . . . . .
H3A H -0.167393 0.162093 -0.104646 0.025 Uiso 1 1 calc R U . . .
N4A N -0.0664(4) 0.22642(9) -0.0988(4) 0.0242(7) Uani 1 1 d . . . . .
H41A H -0.139302 0.223175 -0.162771 0.029 Uiso 1 1 calc R U . . .
H42A H -0.019586 0.248646 -0.089497 0.029 Uiso 1 1 calc R U . . .
C2A C -0.0828(4) 0.13315(11) 0.0481(4) 0.0219(8) Uani 1 1 d . . . . .
C4A C -0.0276(5) 0.19829(11) -0.0180(4) 0.0204(8) Uani 1 1 d . . . . .
C5A C 0.0890(5) 0.20022(11) 0.0882(4) 0.0215(8) Uani 1 1 d . . . . .
H5A H 0.145256 0.223157 0.105499 0.026 Uiso 1 1 calc R U . . .
C6A C 0.1179(4) 0.16859(10) 0.1639(4) 0.0218(8) Uani 1 1 d . . . . .
H6A H 0.195623 0.169757 0.234853 0.026 Uiso 1 1 calc R U . . .
C1'A C 0.0641(5) 0.10115(10) 0.2347(4) 0.0213(8) Uani 1 1 d . . . . .
H1'A H -0.034417 0.096296 0.289582 0.026 Uiso 1 1 calc R U . . .
C2'A C 0.1101(4) 0.06513(10) 0.1541(4) 0.0211(8) Uani 1 1 d . . . . .
H2'A H 0.057439 0.063492 0.061868 0.025 Uiso 1 1 calc R U . . .
C3'A C 0.2897(5) 0.06993(11) 0.1441(4) 0.0207(8) Uani 1 1 d . . . . .
H3'A H 0.316395 0.088286 0.068802 0.025 Uiso 1 1 calc R U . . .
C4'A C 0.3314(4) 0.08710(10) 0.2836(4) 0.0198(7) Uani 1 1 d . . . . .
H4'A H 0.346243 0.065957 0.351344 0.024 Uiso 1 1 calc R U . . .
C5'A C 0.4773(4) 0.11210(11) 0.2866(4) 0.0225(8) Uani 1 1 d . . . . .
H5'2 H 0.483641 0.125533 0.376237 0.027 Uiso 1 1 calc R U . . .
H5'1 H 0.573808 0.096288 0.276211 0.027 Uiso 1 1 calc R U . . .
P1B P 0.56023(11) 0.18247(3) 0.69363(9) 0.0182(2) Uani 1 1 d . . . . .
O11B O 0.5360(3) 0.20260(7) 0.5597(3) 0.0223(6) Uani 1 1 d . . . . .
O12B O 0.7273(3) 0.17862(8) 0.7448(3) 0.0227(6) Uani 1 1 d . . . . .
O13B O 0.4531(3) 0.20315(8) 0.8039(3) 0.0235(6) Uani 1 1 d . . . . .
H13B H 0.488442 0.198739 0.883331 0.035 Uiso 1 1 calc R U . . .
O2B O -0.1569(3) 0.10208(8) 0.5462(3) 0.0252(6) Uani 1 1 d . . . . .
O2'B O 0.0925(3) 0.03420(7) 0.7355(3) 0.0240(6) Uani 1 1 d . . . . .
H2OB H 0.114193 0.013798 0.694544 0.036 Uiso 1 1 calc R U . . .
O3'B O 0.3926(3) 0.03574(7) 0.6246(3) 0.0251(6) Uani 1 1 d . . . . .
H3OB H 0.461390 0.038068 0.562430 0.038 Uiso 1 1 calc R U . . .
O4'B O 0.2105(3) 0.10993(8) 0.8225(3) 0.0218(6) Uani 1 1 d . . . . .
O5'B O 0.4829(3) 0.14138(7) 0.6751(3) 0.0222(6) Uani 1 1 d . . . . .
N1B N 0.0499(4) 0.13453(9) 0.6434(3) 0.0207(6) Uani 1 1 d . . . . .
N3B N -0.1032(4) 0.16178(9) 0.4696(3) 0.0199(7) Uani 1 1 d . . . . .
H3B H -0.171406 0.158887 0.401625 0.024 Uiso 1 1 calc R U . . .
N4B N -0.0782(4) 0.22399(9) 0.4024(4) 0.0238(7) Uani 1 1 d . . . . .
H41B H -0.153669 0.220164 0.341135 0.029 Uiso 1 1 calc R U . . .
H42B H -0.033541 0.246521 0.409625 0.029 Uiso 1 1 calc R U . . .
C2B C -0.0766(4) 0.13099(11) 0.5541(4) 0.0208(8) Uani 1 1 d . . . . .
C4B C -0.0325(5) 0.19616(11) 0.4828(4) 0.0205(8) Uani 1 1 d . . . . .
C5B C 0.0887(5) 0.19957(11) 0.5846(4) 0.0223(8) Uani 1 1 d . . . . .
H5B H 0.142409 0.223008 0.598599 0.027 Uiso 1 1 calc R U . . .
C6B C 0.1252(4) 0.16854(11) 0.6610(4) 0.0226(8) Uani 1 1 d . . . . .
H6B H 0.205989 0.170512 0.729007 0.027 Uiso 1 1 calc R U . . .
C1'B C 0.0839(4) 0.10074(10) 0.7343(4) 0.0203(8) Uani 1 1 d . . . . .
H1'B H -0.012412 0.094430 0.790137 0.024 Uiso 1 1 calc R U . . .
C2'B C 0.1354(4) 0.06567(10) 0.6502(4) 0.0208(8) Uani 1 1 d . . . . .
H2'B H 0.085475 0.064641 0.556644 0.025 Uiso 1 1 calc R U . . .
C3'B C 0.3152(4) 0.07080(11) 0.6447(4) 0.0205(8) Uani 1 1 d . . . . .
H3'B H 0.344092 0.088880 0.569179 0.025 Uiso 1 1 calc R U . . .
C4'B C 0.3519(4) 0.08847(10) 0.7843(4) 0.0191(7) Uani 1 1 d . . . . .
H4'B H 0.367804 0.067603 0.853018 0.023 Uiso 1 1 calc R U . . .
C5'B C 0.4960(4) 0.11432(11) 0.7873(4) 0.0223(8) Uani 1 1 d . . . . .
H5'3 H 0.501133 0.127943 0.876601 0.027 Uiso 1 1 calc R U . . .
H5'4 H 0.594140 0.099087 0.776870 0.027 Uiso 1 1 calc R U . . .
O1W O 0.6471(4) 0.04287(11) 0.4694(4) 0.0504(10) Uani 1 1 d DG . . . .
H1W H 0.704436 0.063236 0.461561 0.076 Uiso 1 1 d DG U . . .
H2W H 0.692116 0.032277 0.545005 0.076 Uiso 1 1 d DG U . . .
O2W O 0.7188(4) -0.01120(10) 0.2747(3) 0.0362(7) Uani 1 1 d DG . . . .
H3W H 0.716754 0.011897 0.296830 0.054 Uiso 1 1 d DG U . . .
H4W H 0.625053 -0.018405 0.261056 0.054 Uiso 1 1 d DG U . . .
O3W O 0.6501(5) 0.04104(11) 0.0091(5) 0.0606(13) Uani 1 1 d DG . . . .
H5W H 0.695574 0.062238 0.015409 0.091 Uiso 1 1 d DG U . . .
H6W H 0.650573 0.034536 -0.074283 0.091 Uiso 1 1 d DG U . . .

loop_
_atom_site_aniso_label
_atom_site_aniso_U_11
_atom_site_aniso_U_22
_atom_site_aniso_U_33
_atom_site_aniso_U_23
_atom_site_aniso_U_13
_atom_site_aniso_U_12
P1A 0.0197(4) 0.0212(4) 0.0138(4) -0.0005(3) -0.0008(4) 0.0004(3)
O11A 0.0274(14) 0.0232(13) 0.0182(13) 0.0007(11) 0.0013(12) 0.0009(11)
O12A 0.0210(13) 0.0289(14) 0.0200(13) -0.0015(11) -0.0025(11) 0.0005(11)
O13A 0.0236(13) 0.0310(14) 0.0174(13) -0.0021(11) -0.0035(12) 0.0051(11)
O2A 0.0246(14) 0.0251(15) 0.0285(15) -0.0005(12) -0.0028(12) -0.0042(12)
O2'A 0.0292(14) 0.0203(13) 0.0349(16) 0.0023(12) 0.0082(13) -0.0015(12)
O3'A 0.0247(14) 0.0225(14) 0.0275(15) 0.0000(11) 0.0059(12) 0.0020(11)
O4'A 0.0207(12) 0.0256(13) 0.0191(13) -0.0029(11) -0.0024(11) 0.0032(10)
O5'A 0.0256(13) 0.0228(13) 0.0176(13) 0.0021(11) -0.0015(11) -0.0012(10)
N1A 0.0209(15) 0.0228(15) 0.0185(15) -0.0005(13) -0.0008(13) -0.0007(13)
N3A 0.0234(15) 0.0230(16) 0.0155(15) -0.0022(12) -0.0038(12) -0.0010(13)
N4A 0.0261(17) 0.0235(15) 0.0229(16) 0.0011(13) -0.0028(14) -0.0008(13)
C2A 0.0188(18) 0.0219(18) 0.0250(18) -0.0020(15) 0.0003(16) -0.0009(15)
C4A 0.0209(19) 0.0226(18) 0.0178(18) -0.0002(14) 0.0053(15) 0.0006(15)
C5A 0.0208(18) 0.0227(18) 0.0209(18) -0.0043(15) -0.0005(15) -0.0007(15)
C6A 0.0203(17) 0.0222(18) 0.0230(19) -0.0027(15) 0.0016(15) -0.0007(14)
C1'A 0.0238(17) 0.0215(17) 0.0186(18) -0.0002(14) 0.0015(15) -0.0009(14)
C2'A 0.0247(18) 0.0209(17) 0.0178(17) -0.0005(15) -0.0010(15) -0.0002(15)
C3'A 0.0245(18) 0.0194(17) 0.0183(17) -0.0008(15) -0.0038(15) 0.0016(15)
C4'A 0.0215(17) 0.0224(17) 0.0157(17) 0.0026(14) -0.0002(14) 0.0015(14)
C5'A 0.0250(18) 0.0260(18) 0.0166(18) 0.0014(15) -0.0013(15) -0.0017(15)
P1B 0.0194(4) 0.0211(4) 0.0141(4) -0.0008(3) -0.0004(4) -0.0002(4)
O11B 0.0275(14) 0.0230(13) 0.0163(13) 0.0005(10) 0.0025(11) -0.0004(11)
O12B 0.0201(12) 0.0290(14) 0.0189(13) -0.0002(11) -0.0019(11) 0.0008(10)
O13B 0.0238(13) 0.0309(14) 0.0158(13) -0.0028(11) -0.0027(11) 0.0049(11)
O2B 0.0240(13) 0.0225(14) 0.0289(15) 0.0010(11) -0.0016(12) -0.0031(11)
O2'B 0.0241(13) 0.0196(12) 0.0284(14) 0.0016(11) 0.0031(11) 0.0002(11)
O3'B 0.0259(14) 0.0221(13) 0.0273(15) 0.0011(11) 0.0057(12) 0.0027(11)
O4'B 0.0218(12) 0.0261(13) 0.0177(13) -0.0027(11) -0.0030(11) 0.0032(10)
O5'B 0.0255(13) 0.0231(13) 0.0180(13) 0.0021(11) -0.0024(11) -0.0017(10)
N1B 0.0211(15) 0.0229(15) 0.0182(15) 0.0005(12) -0.0028(13) -0.0009(13)
N3B 0.0226(15) 0.0226(16) 0.0145(15) -0.0011(12) -0.0038(12) -0.0006(13)
N4B 0.0238(17) 0.0233(15) 0.0244(16) 0.0009(13) -0.0034(14) -0.0004(13)
C2B 0.0192(18) 0.0223(18) 0.0208(18) -0.0023(14) 0.0002(16) -0.0020(15)
C4B 0.023(2) 0.0236(18) 0.0151(17) -0.0009(14) 0.0051(15) 0.0005(15)
C5B 0.0209(19) 0.0229(18) 0.0230(19) -0.0026(15) -0.0006(16) -0.0020(15)
C6B 0.0202(17) 0.0229(18) 0.0246(19) -0.0018(16) 0.0019(16) 0.0001(14)
C1'B 0.0228(18) 0.0224(18) 0.0157(17) 0.0018(14) -0.0019(15) -0.0019(14)
C2'B 0.0238(18) 0.0207(17) 0.0180(17) 0.0011(15) -0.0010(15) 0.0002(15)
C3'B 0.0244(18) 0.0198(18) 0.0172(17) -0.0001(15) -0.0006(15) 0.0009(15)
C4'B 0.0193(17) 0.0227(17) 0.0153(17) 0.0014(14) -0.0008(14) 0.0010(14)
C5'B 0.0242(17) 0.0260(18) 0.0166(17) 0.0017(16) -0.0034(15) -0.0030(15)
O1W 0.0377(19) 0.043(2) 0.071(3) -0.0222(19) 0.0232(19) -0.0161(16)
O2W 0.0301(15) 0.0485(18) 0.0300(17) -0.0013(15) 0.0018(13) -0.0019(14)
O3W 0.057(2) 0.041(2) 0.085(3) -0.030(2) 0.045(2) -0.0256(18)

loop_
_atom_type_symbol
_atom_type_description
_atom_type_scat_dispersion_real
_atom_type_scat_dispersion_imag
_atom_type_scat_source
C C 0.0181 0.0091 'International Tables Vol C Tables 4.2.6.8 and 6.1.1.4'
H H 0.0000 0.0000 'International Tables Vol C Tables 4.2.6.8 and 6.1.1.4'
N N 0.0311 0.0180 'International Tables Vol C Tables 4.2.6.8 and 6.1.1.4'
O O 0.0492 0.0322 'International Tables Vol C Tables 4.2.6.8 and 6.1.1.4'
P P 0.2955 0.4335 'International Tables Vol C Tables 4.2.6.8 and 6.1.1.4'

loop_
_geom_angle_atom_site_label_1
_geom_angle_atom_site_label_2
_geom_angle_atom_site_label_3
_geom_angle
_geom_angle_site_symmetry_1
_geom_angle_site_symmetry_3
_geom_angle_publ_flag
O11A P1A O12A 117.13(16) . . ?
O11A P1A O13A 107.08(15) . . ?
O12A P1A O13A 110.71(15) . . ?
O11A P1A O5'A 105.88(15) . . yes
O12A P1A O5'A 110.26(15) . . yes
O13A P1A O5'A 105.00(15) . . yes
P1A O13A H13A 109.5 . . ?
C2'A O2'A H2OA 109.5 . . ?
C3'A O3'A H3OA 109.5 . . ?
C1'A O4'A C4'A 110.0(3) . . ?
C5'A O5'A P1A 118.3(2) . . ?
C6A N1A C2A 120.2(3) . . ?
C6A N1A C1'A 121.7(3) . . ?
C2A N1A C1'A 117.3(3) . . ?
C4A N3A C2A 125.7(3) . . ?
C4A N3A H3A 117.2 . . ?
C2A N3A H3A 117.2 . . ?
C4A N4A H41A 120.0 . . ?
C4A N4A H42A 120.0 . . ?
H41A N4A H42A 120.0 . . ?
O2A C2A N3A 121.3(4) . . ?
O2A C2A N1A 122.8(4) . . ?
N3A C2A N1A 115.9(3) . . ?
N4A C4A N3A 118.8(4) . . ?
N4A C4A C5A 124.8(4) . . ?
N3A C4A C5A 116.4(3) . . ?
C6A C5A C4A 118.4(3) . . ?
C6A C5A H5A 120.8 . . ?
C4A C5A H5A 120.8 . . ?
C5A C6A N1A 122.6(4) . . ?
C5A C6A H6A 118.7 . . ?
N1A C6A H6A 118.7 . . ?
O4'A C1'A N1A 108.2(3) . . ?
O4'A C1'A C2'A 106.6(3) . . ?
N1A C1'A C2'A 112.6(3) . . ?
O4'A C1'A H1'A 109.8 . . ?
N1A C1'A H1'A 109.8 . . ?
C2'A C1'A H1'A 109.8 . . ?
O2'A C2'A C3'A 112.3(3) . . ?
O2'A C2'A C1'A 103.8(3) . . ?
C3'A C2'A C1'A 101.0(3) . . ?
O2'A C2'A H2'A 112.9 . . ?
C3'A C2'A H2'A 112.9 . . ?
C1'A C2'A H2'A 112.9 . . ?
O3'A C3'A C4'A 113.5(3) . . ?
O3'A C3'A C2'A 110.9(3) . . ?
C4'A C3'A C2'A 102.5(3) . . ?
O3'A C3'A H3'A 109.9 . . ?
C4'A C3'A H3'A 109.9 . . ?
C2'A C3'A H3'A 109.9 . . ?
O4'A C4'A C5'A 109.9(3) . . ?
O4'A C4'A C3'A 105.3(3) . . ?
C5'A C4'A C3'A 115.8(3) . . ?
O4'A C4'A H4'A 108.5 . . ?
C5'A C4'A H4'A 108.5 . . ?
C3'A C4'A H4'A 108.5 . . ?
O5'A C5'A C4'A 109.3(3) . . ?
O5'A C5'A H5'2 109.8 . . ?
C4'A C5'A H5'2 109.8 . . ?
O5'A C5'A H5'1 109.8 . . ?
C4'A C5'A H5'1 109.8 . . ?
H5'2 C5'A H5'1 108.3 . . ?
O11B P1B O12B 117.36(16) . . ?
O11B P1B O13B 107.01(15) . . ?
O12B P1B O13B 110.77(15) . . ?
O11B P1B O5'B 106.00(15) . . yes
O12B P1B O5'B 109.81(15) . . yes
O13B P1B O5'B 105.11(15) . . yes
P1B O13B H13B 109.5 . . ?
C2'B O2'B H2OB 109.5 . . ?
C3'B O3'B H3OB 109.5 . . ?
C1'B O4'B C4'B 110.3(3) . . ?
C5'B O5'B P1B 118.6(2) . . ?
C6B N1B C2B 121.1(3) . . ?
C6B N1B C1'B 122.0(3) . . ?
C2B N1B C1'B 116.3(3) . . ?
C4B N3B C2B 125.1(3) . . ?
C4B N3B H3B 117.5 . . ?
C2B N3B H3B 117.5 . . ?
C4B N4B H41B 120.0 . . ?
C4B N4B H42B 120.0 . . ?
H41B N4B H42B 120.0 . . ?
O2B C2B N3B 121.8(4) . . ?
O2B C2B N1B 122.8(4) . . ?
N3B C2B N1B 115.4(3) . . ?
N4B C4B N3B 118.8(4) . . ?
N4B C4B C5B 124.1(4) . . ?
N3B C4B C5B 117.1(3) . . ?
C6B C5B C4B 118.3(4) . . ?
C6B C5B H5B 120.9 . . ?
C4B C5B H5B 120.9 . . ?
C5B C6B N1B 122.2(4) . . ?
C5B C6B H6B 118.9 . . ?
N1B C6B H6B 118.9 . . ?
O4'B C1'B N1B 108.6(3) . . ?
O4'B C1'B C2'B 107.0(3) . . ?
N1B C1'B C2'B 112.0(3) . . ?
O4'B C1'B H1'B 109.7 . . ?
N1B C1'B H1'B 109.7 . . ?
C2'B C1'B H1'B 109.7 . . ?
O2'B C2'B C3'B 111.3(3) . . ?
O2'B C2'B C1'B 104.0(3) . . ?
C3'B C2'B C1'B 101.7(3) . . ?
O2'B C2'B H2'B 113.0 . . ?
C3'B C2'B H2'B 113.0 . . ?
C1'B C2'B H2'B 113.0 . . ?
O3'B C3'B C4'B 112.7(3) . . ?
O3'B C3'B C2'B 111.2(3) . . ?
C4'B C3'B C2'B 102.7(3) . . ?
O3'B C3'B H3'B 110.0 . . ?
C4'B C3'B H3'B 110.0 . . ?
C2'B C3'B H3'B 110.0 . . ?
O4'B C4'B C5'B 109.8(3) . . ?
O4'B C4'B C3'B 105.7(3) . . ?
C5'B C4'B C3'B 115.2(3) . . ?
O4'B C4'B H4'B 108.7 . . ?
C5'B C4'B H4'B 108.7 . . ?
C3'B C4'B H4'B 108.7 . . ?
O5'B C5'B C4'B 108.5(3) . . ?
O5'B C5'B H5'3 110.0 . . ?
C4'B C5'B H5'3 110.0 . . ?
O5'B C5'B H5'4 110.0 . . ?
C4'B C5'B H5'4 110.0 . . ?
H5'3 C5'B H5'4 108.4 . . ?
H1W O1W H2W 100.2 . . ?
H3W O2W H4W 108.2 . . ?
H5W O3W H6W 108.0 . . ?

loop_
_geom_bond_atom_site_label_1
_geom_bond_atom_site_label_2
_geom_bond_distance
_geom_bond_site_symmetry_2
_geom_bond_publ_flag
P1A O11A 1.493(3) . yes
P1A O12A 1.495(3) . yes
P1A O13A 1.577(3) . yes
P1A O5'A 1.598(3) . yes
O13A H13A 0.8400 . ?
O2A C2A 1.229(5) . ?
O2'A C2'A 1.421(5) . ?
O2'A H2OA 0.8400 . ?
O3'A C3'A 1.409(4) . ?
O3'A H3OA 0.8400 . ?
O4'A C1'A 1.409(5) . ?
O4'A C4'A 1.464(4) . ?
O5'A C5'A 1.446(4) . ?
N1A C6A 1.368(5) . ?
N1A C2A 1.379(5) . ?
N1A C1'A 1.505(5) . ?
N3A C4A 1.359(5) . ?
N3A C2A 1.366(5) . ?
N3A H3A 0.8800 . ?
N4A C4A 1.303(5) . ?
N4A H41A 0.8800 . ?
N4A H42A 0.8800 . ?
C4A C5A 1.424(5) . ?
C5A C6A 1.355(5) . ?
C5A H5A 0.9500 . ?
C6A H6A 0.9500 . ?
C1'A C2'A 1.538(5) . ?
C1'A H1'A 1.0000 . ?
C2'A C3'A 1.525(5) . ?
C2'A H2'A 1.0000 . ?
C3'A C4'A 1.521(5) . ?
C3'A H3'A 1.0000 . ?
C4'A C5'A 1.511(5) . ?
C4'A H4'A 1.0000 . ?
C5'A H5'2 0.9900 . ?
C5'A H5'1 0.9900 . ?
P1B O11B 1.492(3) . yes
P1B O12B 1.498(3) . yes
P1B O13B 1.576(3) . yes
P1B O5'B 1.595(3) . yes
O13B H13B 0.8400 . ?
O2B C2B 1.223(5) . ?
O2'B C2'B 1.428(4) . ?
O2'B H2OB 0.8400 . ?
O3'B C3'B 1.408(4) . ?
O3'B H3OB 0.8400 . ?
O4'B C1'B 1.404(4) . ?
O4'B C4'B 1.458(4) . ?
O5'B C5'B 1.450(4) . ?
N1B C6B 1.364(5) . ?
N1B C2B 1.378(5) . ?
N1B C1'B 1.506(5) . ?
N3B C4B 1.354(5) . ?
N3B C2B 1.376(5) . ?
N3B H3B 0.8800 . ?
N4B C4B 1.309(5) . ?
N4B H41B 0.8800 . ?
N4B H42B 0.8800 . ?
C4B C5B 1.425(5) . ?
C5B C6B 1.354(5) . ?
C5B H5B 0.9500 . ?
C6B H6B 0.9500 . ?
C1'B C2'B 1.541(5) . ?
C1'B H1'B 1.0000 . ?
C2'B C3'B 1.525(5) . ?
C2'B H2'B 1.0000 . ?
C3'B C4'B 1.520(5) . ?
C3'B H3'B 1.0000 . ?
C4'B C5'B 1.516(5) . ?
C4'B H4'B 1.0000 . ?
C5'B H5'3 0.9900 . ?
C5'B H5'4 0.9900 . ?
O1W H1W 0.8672 . ?
O1W H2W 0.9054 . ?
O2W H3W 0.8403 . ?
O2W H4W 0.8395 . ?
O3W H5W 0.8403 . ?
O3W H6W 0.8396 . ?

loop_
_geom_hbond_atom_site_label_D
_geom_hbond_atom_site_label_H
_geom_hbond_atom_site_label_A
_geom_hbond_distance_DH
_geom_hbond_distance_HA
_geom_hbond_distance_DA
_geom_hbond_angle_DHA
_geom_hbond_site_symmetry_A
O13A H13A O11B 0.84 1.78 2.598(4) 163.8 .
O2'A H2OA O3'B 0.84 1.93 2.763(4) 174.6 2_554
O3'A H3OA O3W 0.84 1.81 2.640(5) 169.8 .
O13B H13B O11A 0.84 1.77 2.592(4) 166.5 1_556
O2'B H2OB O3'A 0.84 1.87 2.699(4) 170.9 2
O3'B H3OB O1W 0.84 1.81 2.631(5) 163.9 .
O1W H1W O2B 0.87 1.98 2.759(4) 149.8 1_655
O1W H2W O2W 0.91 2.46 3.357(6) 169.4 2_655
O2W H4W O2'B 0.84 1.93 2.770(4) 178.1 2_554
O2W H3W O1W 0.84 2.08 2.746(5) 135.8 .
O3W H5W O2A 0.84 1.90 2.733(5) 169.5 1_655
O3W H6W O2W 0.84 2.01 2.735(5) 144.7 2_654
N3A H3A O12B 0.88 1.80 2.628(4) 155.0 1_454
N4A H42A O11A 0.88 1.91 2.778(4) 168.4 4_455
N4A H41A O12B 0.88 2.13 2.853(4) 139.6 1_454
N3B H3B O12A 0.88 1.81 2.633(4) 154.9 1_455
N4B H42B O11B 0.88 1.91 2.779(4) 171.5 4_456
N4B H41B O12A 0.88 2.14 2.864(4) 139.0 1_455
C6A H6A O13A 0.95 2.51 3.313(5) 142.8 .
C6A H6A O5'A 0.95 2.60 3.128(5) 115.6 .
C2'A H2'A O2A 1.00 2.40 2.958(5) 114.3 .
C3'A H3'A O4'B 1.00 2.66 3.485(5) 139.9 1_554
C6B H6B O13B 0.95 2.49 3.321(5) 146.7 .
C6B H6B O5'B 0.95 2.60 3.163(5) 118.3 .
C2'B H2'B O2B 1.00 2.43 2.952(5) 111.8 .

loop_
_geom_torsion_atom_site_label_1
_geom_torsion_atom_site_label_2
_geom_torsion_atom_site_label_3
_geom_torsion_atom_site_label_4
_geom_torsion
_geom_torsion_site_symmetry_1
_geom_torsion_site_symmetry_2
_geom_torsion_site_symmetry_3
_geom_torsion_site_symmetry_4
_geom_torsion_publ_flag
O11A P1A O5'A C5'A 174.3(2) . . . . ?
O12A P1A O5'A C5'A 46.7(3) . . . . ?
O13A P1A O5'A C5'A -72.6(3) . . . . ?
C4A N3A C2A O2A 171.9(4) . . . . ?
C4A N3A C2A N1A -10.6(6) . . . . ?
C6A N1A C2A O2A -172.4(4) . . . . ?
C1'A N1A C2A O2A -2.3(5) . . . . ?
C6A N1A C2A N3A 10.1(5) . . . . ?
C1'A N1A C2A N3A -179.8(3) . . . . ?
C2A N3A C4A N4A -174.8(4) . . . . ?
C2A N3A C4A C5A 5.5(6) . . . . ?
N4A C4A C5A C6A -179.5(4) . . . . ?
N3A C4A C5A C6A 0.1(5) . . . . ?
C4A C5A C6A N1A 0.0(6) . . . . ?
C2A N1A C6A C5A -5.4(6) . . . . ?
C1'A N1A C6A C5A -175.0(4) . . . . ?
C4'A O4'A C1'A N1A -107.1(3) . . . . ?
C4'A O4'A C1'A C2'A 14.2(4) . . . . ?
C6A N1A C1'A O4'A -8.8(5) . . . . ?
C2A N1A C1'A O4'A -178.7(3) . . . . yes
C6A N1A C1'A C2'A -126.3(4) . . . . ?
C2A N1A C1'A C2'A 63.8(4) . . . . ?
O4'A C1'A C2'A O2'A 83.9(3) . . . . ?
N1A C1'A C2'A O2'A -157.6(3) . . . . ?
O4'A C1'A C2'A C3'A -32.5(4) . . . . ?
N1A C1'A C2'A C3'A 86.0(4) . . . . ?
O2'A C2'A C3'A O3'A 48.8(4) . . . . ?
C1'A C2'A C3'A O3'A 158.8(3) . . . . ?
O2'A C2'A C3'A C4'A -72.6(4) . . . . ?
C1'A C2'A C3'A C4'A 37.4(4) . . . . ?
C1'A O4'A C4'A C5'A 135.7(3) . . . . ?
C1'A O4'A C4'A C3'A 10.2(4) . . . . ?
O3'A C3'A C4'A O4'A -150.0(3) . . . . ?
C2'A C3'A C4'A O4'A -30.3(4) . . . . ?
O3'A C3'A C4'A C5'A 88.4(4) . . . . ?
C2'A C3'A C4'A C5'A -151.9(3) . . . . ?
P1A O5'A C5'A C4'A 151.5(2) . . . . ?
O4'A C4'A C5'A O5'A -69.9(4) . . . . ?
C3'A C4'A C5'A O5'A 49.3(4) . . . . ?
O11B P1B O5'B C5'B 176.7(3) . . . . ?
O12B P1B O5'B C5'B 49.0(3) . . . . ?
O13B P1B O5'B C5'B -70.2(3) . . . . ?
C4B N3B C2B O2B 171.8(4) . . . . ?
C4B N3B C2B N1B -10.8(6) . . . . ?
C6B N1B C2B O2B -172.4(4) . . . . ?
C1'B N1B C2B O2B -1.0(5) . . . . ?
C6B N1B C2B N3B 10.2(5) . . . . ?
C1'B N1B C2B N3B -178.4(3) . . . . ?
C2B N3B C4B N4B -174.4(4) . . . . ?
C2B N3B C4B C5B 5.8(6) . . . . ?
N4B C4B C5B C6B -179.8(4) . . . . ?
N3B C4B C5B C6B 0.0(5) . . . . ?
C4B C5B C6B N1B -0.1(6) . . . . ?
C2B N1B C6B C5B -5.3(6) . . . . ?
C1'B N1B C6B C5B -176.2(4) . . . . ?
C4'B O4'B C1'B N1B -110.0(3) . . . . ?
C4'B O4'B C1'B C2'B 11.1(4) . . . . ?
C6B N1B C1'B O4'B -5.8(5) . . . . ?
C2B N1B C1'B O4'B -177.2(3) . . . . yes
C6B N1B C1'B C2'B -123.8(4) . . . . ?
C2B N1B C1'B C2'B 64.9(4) . . . . ?
O4'B C1'B C2'B O2'B 86.7(3) . . . . ?
N1B C1'B C2'B O2'B -154.3(3) . . . . ?
O4'B C1'B C2'B C3'B -29.0(4) . . . . ?
N1B C1'B C2'B C3'B 89.9(3) . . . . ?
O2'B C2'B C3'B O3'B 45.2(4) . . . . ?
C1'B C2'B C3'B O3'B 155.5(3) . . . . ?
O2'B C2'B C3'B C4'B -75.6(4) . . . . ?
C1'B C2'B C3'B C4'B 34.7(4) . . . . ?
C1'B O4'B C4'B C5'B 136.5(3) . . . . ?
C1'B O4'B C4'B C3'B 11.7(4) . . . . ?
O3'B C3'B C4'B O4'B -149.1(3) . . . . ?
C2'B C3'B C4'B O4'B -29.4(4) . . . . ?
O3'B C3'B C4'B C5'B 89.5(4) . . . . ?
C2'B C3'B C4'B C5'B -150.8(3) . . . . ?
P1B O5'B C5'B C4'B 149.8(2) . . . . ?
O4'B C4'B C5'B O5'B -69.0(4) . . . . ?
C3'B C4'B C5'B O5'B 50.1(4) . . . . ?
